data_7038499
loop_
_publ_author_name
'Hering-Junghans, Christian'
'Schulz, Axel'
'Thomas, Max'
'Villinger, Alexander'

_publ_section_title
;
 Synthesis of mono-, di-, and triaminobismuthanes and observation of C-C
 coupling of aromatic systems with bismuth(iii) chloride.
;
_journal_issue 14
_journal_name_full 'Dalton transactions (Cambridge, England : 2003)'
_journal_page_first 6053
_journal_page_last 6059
_journal_paper_doi 10.1039/c6dt00229c
_journal_volume 45
_journal_year 2016
_chemical_formula_moiety 'C30 H52 Bi Cl N2 Si2'
_chemical_formula_sum 'C30 H52 Bi Cl N2 Si2'
_chemical_formula_weight 741.34
_chemical_name_systematic
;
 ?
;
_space_group_crystal_system monoclinic
_space_group_IT_number 14
_space_group_name_Hall '-P 2ybc'
_space_group_name_H-M_alt 'P 1 21/c 1'
_symmetry_space_group_name_Hall '-P 2ybc'
_symmetry_space_group_name_H-M 'P 1 21/c 1'
_atom_sites_solution_hydrogens geom
_audit_creation_method SHELXL-2013
_audit_update_record
;
2016-01-15 deposited with the CCDC.
2016-02-18 downloaded from the CCDC.
;
_cell_angle_alpha 90
_cell_angle_beta 90.8730(10)
_cell_angle_gamma 90
_cell_formula_units_Z 8
_cell_length_a 11.6699(4)
_cell_length_b 16.0308(5)
_cell_length_c 36.1902(11)
_cell_measurement_reflns_used 9332
_cell_measurement_temperature 123(2)
_cell_measurement_theta_max 27.57
_cell_measurement_theta_min 2.42
_cell_volume 6769.6(4)
_computing_cell_refinement 'Bruker Apex V7.51A'
_computing_data_collection 'Bruker Apex V7.51A'
_computing_data_reduction 'Bruker SAINT'
_computing_molecular_graphics 'ORTEP-3v2.01 (Farrugia, 1997)'
_computing_publication_material SHELXL-2013
_computing_structure_refinement 'SHELXL-2013 (Sheldrick, 2013)'
_computing_structure_solution 'SHELXS-2013 (Sheldrick, 2013)'
_diffrn_ambient_temperature 123(2)
_diffrn_measured_fraction_theta_full 0.999
_diffrn_measured_fraction_theta_max 0.994
_diffrn_measurement_device_type 'Bruker Apex Kappa-II-CCD-diffractometer'
_diffrn_measurement_method 'phi and omega scans'
_diffrn_radiation_monochromator graphite
_diffrn_radiation_source 'sealed tube'
_diffrn_radiation_type MoK\a
_diffrn_radiation_wavelength 0.71073
_diffrn_reflns_av_R_equivalents 0.0685
_diffrn_reflns_av_unetI/netI 0.0936
_diffrn_reflns_Laue_measured_fraction_full 0.999
_diffrn_reflns_Laue_measured_fraction_max 0.994
_diffrn_reflns_limit_h_max 17
_diffrn_reflns_limit_h_min -17
_diffrn_reflns_limit_k_max 24
_diffrn_reflns_limit_k_min -24
_diffrn_reflns_limit_l_max 48
_diffrn_reflns_limit_l_min -54
_diffrn_reflns_number 118191
_diffrn_reflns_point_group_measured_fraction_full 0.999
_diffrn_reflns_point_group_measured_fraction_max 0.994
_diffrn_reflns_theta_full 25.242
_diffrn_reflns_theta_max 32.499
_diffrn_reflns_theta_min 2.062
_exptl_absorpt_coefficient_mu 5.379
_exptl_absorpt_correction_T_max 0.7464
_exptl_absorpt_correction_T_min 0.6335
_exptl_absorpt_correction_type multi-scan
_exptl_absorpt_process_details '(SADABS; Sheldrick, 2004)'
_exptl_crystal_colour yellow
_exptl_crystal_density_diffrn 1.455
_exptl_crystal_description block
_exptl_crystal_F_000 2992
_exptl_crystal_size_max 0.880
_exptl_crystal_size_mid 0.790
_exptl_crystal_size_min 0.750
_refine_diff_density_max 0.970
_refine_diff_density_min -1.203
_refine_diff_density_rms 0.184
_refine_ls_extinction_method none
_refine_ls_goodness_of_fit_ref 1.007
_refine_ls_hydrogen_treatment constr
_refine_ls_matrix_type full
_refine_ls_number_parameters 701
_refine_ls_number_reflns 24366
_refine_ls_number_restraints 4
_refine_ls_restrained_S_all 1.007
_refine_ls_R_factor_all 0.0880
_refine_ls_R_factor_gt 0.0429
_refine_ls_shift/su_max 0.003
_refine_ls_shift/su_mean 0.000
_refine_ls_structure_factor_coef Fsqd
_refine_ls_weighting_details 'w=1/[\s^2^(Fo^2^)+(0.0179P)^2^] where P=(Fo^2^+2Fc^2^)/3'
_refine_ls_weighting_scheme calc
_refine_ls_wR_factor_gt 0.0574
_refine_ls_wR_factor_ref 0.0662
_reflns_Friedel_coverage 0.000
_reflns_number_gt 16320
_reflns_number_total 24366
_reflns_threshold_expression 'I > 2\s(I)'
_cod_data_source_file c6dt00229c2.cif
_cod_data_source_block mt_av667c
_cod_depositor_comments 'Adding full bibliography for 7038481--7038499.cif.'
_cod_database_code 7038499
_shelx_space_group_comment
;
The symmetry employed for this shelxl refinement is uniquely defined
by the following loop, which should always be used as a source of
symmetry information in preference to the above space-group names.
They are only intended as comments.
;
_shelx_estimated_absorpt_t_min 0.088
_shelx_estimated_absorpt_t_max 0.107
_shelxl_version_number 2013-4

loop_
_space_group_symop_operation_xyz
'x, y, z'
'-x, y+1/2, -z+1/2'
'-x, -y, -z'
'x, -y-1/2, z-1/2'

loop_
_atom_site_label
_atom_site_type_symbol
_atom_site_fract_x
_atom_site_fract_y
_atom_site_fract_z
_atom_site_U_iso_or_equiv
_atom_site_adp_type
_atom_site_occupancy
_atom_site_site_symmetry_order
_atom_site_calc_flag
_atom_site_refinement_flags_posn
_atom_site_refinement_flags_adp
_atom_site_refinement_flags_occupancy
_atom_site_disorder_assembly
_atom_site_disorder_group
N1 N 0.29474(19) 0.69833(16) 0.29884(6) 0.0151(6) Uani 1 1 d . . . . .
N2 N 0.0188(2) 0.70714(16) 0.33804(6) 0.0164(6) Uani 1 1 d . . . . .
Si1 Si 0.40643(7) 0.62505(6) 0.29508(2) 0.0181(2) Uani 1 1 d . . . . .
Si2 Si -0.06241(7) 0.62673(6) 0.31831(3) 0.0208(2) Uani 1 1 d . . . . .
Cl1 Cl 0.23043(7) 0.58110(5) 0.37510(2) 0.02369(19) Uani 1 1 d . . . . .
Bi1 Bi 0.19935(2) 0.72260(2) 0.34878(2) 0.01504(3) Uani 1 1 d . . . . .
C1 C 0.3027(2) 0.77491(19) 0.27788(8) 0.0160(7) Uani 1 1 d . . . . .
C2 C 0.2449(3) 0.7811(2) 0.24313(9) 0.0235(8) Uani 1 1 d D . . . .
C3 C 0.2549(3) 0.8538(2) 0.22290(9) 0.0278(8) Uani 1 1 d . . . . .
H3 H 0.2155 0.8580 0.1998 0.033 Uiso 1 1 calc R U . . .
C4 C 0.3197(3) 0.9202(2) 0.23501(9) 0.0303(9) Uani 1 1 d . . . . .
H4 H 0.3256 0.9693 0.2204 0.036 Uiso 1 1 calc R U . . .
C5 C 0.3760(3) 0.9145(2) 0.26863(9) 0.0261(8) Uani 1 1 d . . . . .
H5 H 0.4205 0.9604 0.2771 0.031 Uiso 1 1 calc R U . . .
C6 C 0.3693(2) 0.8433(2) 0.29046(8) 0.0172(7) Uani 1 1 d . . . . .
C7A C 0.1895(10) 0.7038(6) 0.2246(3) 0.0227(7) Uani 0.50(3) 1 d D . P A 1
H7A H 0.1979 0.6556 0.2420 0.027 Uiso 0.50(3) 1 calc R U P A 1
C8A C 0.0607(10) 0.7206(12) 0.2186(5) 0.036(4) Uani 0.50(3) 1 d D . P A 1
H8A H 0.0257 0.7339 0.2424 0.054 Uiso 0.50(3) 1 calc R U P A 1
H8B H 0.0239 0.6708 0.2081 0.054 Uiso 0.50(3) 1 calc R U P A 1
H8C H 0.0504 0.7677 0.2016 0.054 Uiso 0.50(3) 1 calc R U P A 1
C9A C 0.2393(11) 0.6785(9) 0.1877(4) 0.036(3) Uani 0.50(3) 1 d D . P A 1
H9A H 0.3227 0.6727 0.1903 0.055 Uiso 0.50(3) 1 calc R U P A 1
H9B H 0.2214 0.7213 0.1692 0.055 Uiso 0.50(3) 1 calc R U P A 1
H9C H 0.2061 0.6251 0.1798 0.055 Uiso 0.50(3) 1 calc R U P A 1
C7B C 0.1590(12) 0.7160(7) 0.2302(3) 0.030(3) Uani 0.50(3) 1 d D . P A 2
H7B H 0.1347 0.6831 0.2522 0.036 Uiso 0.50(3) 1 calc R U P A 2
C8B C 0.0513(10) 0.7524(14) 0.2115(5) 0.047(5) Uani 0.50(3) 1 d D . P A 2
H8D H 0.0717 0.7773 0.1877 0.070 Uiso 0.50(3) 1 calc R U P A 2
H8E H 0.0183 0.7953 0.2274 0.070 Uiso 0.50(3) 1 calc R U P A 2
H8F H -0.0050 0.7079 0.2073 0.070 Uiso 0.50(3) 1 calc R U P A 2
C9B C 0.2181(13) 0.6575(7) 0.2039(6) 0.051(5) Uani 0.50(3) 1 d D . P A 2
H9D H 0.2475 0.6892 0.1829 0.076 Uiso 0.50(3) 1 calc R U P A 2
H9E H 0.1633 0.6156 0.1949 0.076 Uiso 0.50(3) 1 calc R U P A 2
H9F H 0.2819 0.6296 0.2168 0.076 Uiso 0.50(3) 1 calc R U P A 2
C10 C 0.4006(3) 0.9105(2) 0.35321(9) 0.0320(9) Uani 1 1 d . . . . .
H10A H 0.4132 0.9654 0.3420 0.048 Uiso 1 1 calc R U . . .
H10B H 0.4453 0.9062 0.3763 0.048 Uiso 1 1 calc R U . . .
H10C H 0.3191 0.9036 0.3585 0.048 Uiso 1 1 calc R U . . .
C11 C 0.4385(2) 0.8425(2) 0.32654(9) 0.0227(7) Uani 1 1 d . . . . .
H11 H 0.4249 0.7875 0.3388 0.027 Uiso 1 1 calc R U . . .
C12 C 0.5679(3) 0.8500(2) 0.31984(10) 0.0397(10) Uani 1 1 d . . . . .
H12A H 0.5912 0.8078 0.3018 0.060 Uiso 1 1 calc R U . . .
H12B H 0.6100 0.8412 0.3432 0.060 Uiso 1 1 calc R U . . .
H12C H 0.5851 0.9057 0.3103 0.060 Uiso 1 1 calc R U . . .
C13 C 0.4956(3) 0.6550(2) 0.25469(8) 0.0284(9) Uani 1 1 d . . . . .
H13A H 0.4482 0.6537 0.2321 0.043 Uiso 1 1 calc R U . . .
H13B H 0.5592 0.6155 0.2524 0.043 Uiso 1 1 calc R U . . .
H13C H 0.5260 0.7114 0.2584 0.043 Uiso 1 1 calc R U . . .
C14 C 0.5053(3) 0.6210(2) 0.33632(8) 0.0240(8) Uani 1 1 d . . . . .
H14A H 0.5463 0.6741 0.3387 0.036 Uiso 1 1 calc R U . . .
H14B H 0.5606 0.5756 0.3332 0.036 Uiso 1 1 calc R U . . .
H14C H 0.4607 0.6111 0.3586 0.036 Uiso 1 1 calc R U . . .
C15 C 0.3506(3) 0.5179(2) 0.28729(9) 0.0263(8) Uani 1 1 d . . . . .
H15A H 0.3105 0.4990 0.3094 0.039 Uiso 1 1 calc R U . . .
H15B H 0.4146 0.4801 0.2823 0.039 Uiso 1 1 calc R U . . .
H15C H 0.2974 0.5180 0.2661 0.039 Uiso 1 1 calc R U . . .
C16 C -0.0409(2) 0.77066(19) 0.35879(8) 0.0168(7) Uani 1 1 d . . . . .
C17 C -0.0777(2) 0.8442(2) 0.34065(8) 0.0190(7) Uani 1 1 d . . . . .
C18 C -0.1412(3) 0.9026(2) 0.36024(9) 0.0241(8) Uani 1 1 d . . . . .
H18 H -0.1680 0.9516 0.3481 0.029 Uiso 1 1 calc R U . . .
C19 C -0.1657(3) 0.8905(2) 0.39693(9) 0.0298(9) Uani 1 1 d . . . . .
H19 H -0.2097 0.9304 0.4099 0.036 Uiso 1 1 calc R U . . .
C20 C -0.1259(3) 0.8199(2) 0.41465(9) 0.0307(9) Uani 1 1 d . . . . .
H20 H -0.1427 0.8124 0.4400 0.037 Uiso 1 1 calc R U . . .
C21 C -0.0624(3) 0.7597(2) 0.39685(9) 0.0236(8) Uani 1 1 d . . . . .
C22 C -0.0434(2) 0.8632(2) 0.30126(8) 0.0193(7) Uani 1 1 d . . . . .
H22 H -0.0152 0.8103 0.2899 0.023 Uiso 1 1 calc R U . . .
C23 C 0.0551(3) 0.9261(2) 0.30154(9) 0.0306(9) Uani 1 1 d . . . . .
H23A H 0.0284 0.9794 0.3115 0.046 Uiso 1 1 calc R U . . .
H23B H 0.0818 0.9344 0.2763 0.046 Uiso 1 1 calc R U . . .
H23C H 0.1183 0.9048 0.3170 0.046 Uiso 1 1 calc R U . . .
C24 C -0.1421(3) 0.8962(2) 0.27722(9) 0.0286(9) Uani 1 1 d . . . . .
H24A H -0.2061 0.8567 0.2777 0.043 Uiso 1 1 calc R U . . .
H24B H -0.1162 0.9029 0.2518 0.043 Uiso 1 1 calc R U . . .
H24C H -0.1673 0.9503 0.2868 0.043 Uiso 1 1 calc R U . . .
C25 C -0.0151(3) 0.6870(2) 0.41933(9) 0.0347(10) Uani 1 1 d . . . . .
H25 H 0.0172 0.6453 0.4018 0.042 Uiso 1 1 calc R U . . .
C26 C 0.0826(3) 0.7172(3) 0.44490(10) 0.0526(13) Uani 1 1 d . . . . .
H26A H 0.1423 0.7434 0.4301 0.079 Uiso 1 1 calc R U . . .
H26B H 0.1152 0.6695 0.4584 0.079 Uiso 1 1 calc R U . . .
H26C H 0.0527 0.7578 0.4625 0.079 Uiso 1 1 calc R U . . .
C27 C -0.1059(3) 0.6427(3) 0.44279(10) 0.0511(12) Uani 1 1 d . . . . .
H27A H -0.1295 0.6796 0.4629 0.077 Uiso 1 1 calc R U . . .
H27B H -0.0733 0.5913 0.4532 0.077 Uiso 1 1 calc R U . . .
H27C H -0.1726 0.6290 0.4272 0.077 Uiso 1 1 calc R U . . .
C28 C 0.0315(3) 0.5571(2) 0.29134(9) 0.0291(8) Uani 1 1 d . . . . .
H28A H 0.0489 0.5835 0.2677 0.044 Uiso 1 1 calc R U . . .
H28B H -0.0076 0.5039 0.2869 0.044 Uiso 1 1 calc R U . . .
H28C H 0.1029 0.5472 0.3052 0.044 Uiso 1 1 calc R U . . .
C29 C -0.1786(3) 0.6706(2) 0.28821(10) 0.0331(9) Uani 1 1 d . . . . .
H29A H -0.2259 0.7086 0.3027 0.050 Uiso 1 1 calc R U . . .
H29B H -0.2263 0.6251 0.2785 0.050 Uiso 1 1 calc R U . . .
H29C H -0.1446 0.7012 0.2676 0.050 Uiso 1 1 calc R U . . .
C30 C -0.1383(3) 0.5622(2) 0.35288(10) 0.0372(10) Uani 1 1 d . . . . .
H30A H -0.0823 0.5375 0.3701 0.056 Uiso 1 1 calc R U . . .
H30B H -0.1810 0.5178 0.3402 0.056 Uiso 1 1 calc R U . . .
H30C H -0.1916 0.5974 0.3666 0.056 Uiso 1 1 calc R U . . .
N3 N 0.5171(2) 0.76803(15) 0.54402(7) 0.0160(6) Uani 1 1 d . . . . .
N4 N 0.79859(19) 0.81590(15) 0.57670(6) 0.0143(5) Uani 1 1 d . . . . .
Si3 Si 0.42956(7) 0.85487(6) 0.55160(2) 0.0198(2) Uani 1 1 d . . . . .
Si4 Si 0.90045(7) 0.89592(6) 0.57223(2) 0.0190(2) Uani 1 1 d . . . . .
Cl2 Cl 0.70666(7) 0.88458(5) 0.49182(2) 0.02567(19) Uani 1 1 d . . . . .
Bi2 Bi 0.69697(2) 0.75973(2) 0.53264(2) 0.01670(3) Uani 1 1 d . . . . .
C31 C 0.4617(2) 0.6912(2) 0.53200(8) 0.0181(7) Uani 1 1 d . . . . .
C32 C 0.4404(3) 0.6747(2) 0.49400(9) 0.0220(8) Uani 1 1 d . . . . .
C33 C 0.3813(3) 0.6017(2) 0.48472(10) 0.0327(9) Uani 1 1 d . . . . .
H33 H 0.3661 0.5900 0.4594 0.039 Uiso 1 1 calc R U . . .
C34 C 0.3446(3) 0.5465(2) 0.51092(11) 0.0386(10) Uani 1 1 d . . . . .
H34 H 0.3022 0.4983 0.5038 0.046 Uiso 1 1 calc R U . . .
C35 C 0.3698(3) 0.5614(2) 0.54740(10) 0.0309(9) Uani 1 1 d . . . . .
H35 H 0.3457 0.5223 0.5654 0.037 Uiso 1 1 calc R U . . .
C36 C 0.4296(3) 0.6324(2) 0.55897(9) 0.0219(8) Uani 1 1 d . . . . .
C37 C 0.4863(3) 0.7282(2) 0.46327(9) 0.0279(8) Uani 1 1 d . . . . .
H37 H 0.5169 0.7809 0.4745 0.033 Uiso 1 1 calc R U . . .
C38 C 0.5858(3) 0.6837(3) 0.44389(9) 0.0379(10) Uani 1 1 d . . . . .
H38A H 0.6419 0.6645 0.4624 0.057 Uiso 1 1 calc R U . . .
H38B H 0.6228 0.7226 0.4269 0.057 Uiso 1 1 calc R U . . .
H38C H 0.5560 0.6357 0.4300 0.057 Uiso 1 1 calc R U . . .
C39 C 0.3965(3) 0.7519(2) 0.43388(10) 0.0410(10) Uani 1 1 d . . . . .
H39A H 0.3654 0.7011 0.4225 0.061 Uiso 1 1 calc R U . . .
H39B H 0.4322 0.7865 0.4149 0.061 Uiso 1 1 calc R U . . .
H39C H 0.3345 0.7832 0.4454 0.061 Uiso 1 1 calc R U . . .
C40 C 0.4652(3) 0.6416(2) 0.59903(8) 0.0229(8) Uani 1 1 d . . . . .
H40 H 0.4857 0.7014 0.6033 0.028 Uiso 1 1 calc R U . . .
C41 C 0.5731(3) 0.5890(2) 0.60643(9) 0.0340(9) Uani 1 1 d . . . . .
H41A H 0.5563 0.5302 0.6012 0.051 Uiso 1 1 calc R U . . .
H41B H 0.5971 0.5951 0.6324 0.051 Uiso 1 1 calc R U . . .
H41C H 0.6348 0.6081 0.5904 0.051 Uiso 1 1 calc R U . . .
C42 C 0.3720(3) 0.6181(2) 0.62670(9) 0.0362(10) Uani 1 1 d . . . . .
H42A H 0.3023 0.6503 0.6213 0.054 Uiso 1 1 calc R U . . .
H42B H 0.3991 0.6306 0.6519 0.054 Uiso 1 1 calc R U . . .
H42C H 0.3550 0.5584 0.6246 0.054 Uiso 1 1 calc R U . . .
C43 C 0.3220(3) 0.8317(2) 0.58746(9) 0.0336(9) Uani 1 1 d . . . . .
H43A H 0.2798 0.7809 0.5807 0.050 Uiso 1 1 calc R U . . .
H43B H 0.2683 0.8785 0.5893 0.050 Uiso 1 1 calc R U . . .
H43C H 0.3610 0.8233 0.6113 0.050 Uiso 1 1 calc R U . . .
C44 C 0.3442(3) 0.8838(2) 0.50988(9) 0.0326(9) Uani 1 1 d . . . . .
H44A H 0.3960 0.8961 0.4895 0.049 Uiso 1 1 calc R U . . .
H44B H 0.2979 0.9332 0.5152 0.049 Uiso 1 1 calc R U . . .
H44C H 0.2938 0.8374 0.5029 0.049 Uiso 1 1 calc R U . . .
C45 C 0.5189(3) 0.9451(2) 0.56576(9) 0.0242(8) Uani 1 1 d . . . . .
H45A H 0.5691 0.9289 0.5865 0.036 Uiso 1 1 calc R U . . .
H45B H 0.4692 0.9911 0.5734 0.036 Uiso 1 1 calc R U . . .
H45C H 0.5655 0.9630 0.5449 0.036 Uiso 1 1 calc R U . . .
C46 C 0.8160(2) 0.75446(19) 0.60549(8) 0.0157(7) Uani 1 1 d . . . . .
C47 C 0.8791(2) 0.6805(2) 0.59939(8) 0.0184(7) Uani 1 1 d . . . . .
C48 C 0.8901(3) 0.6232(2) 0.62811(9) 0.0228(8) Uani 1 1 d . . . . .
H48 H 0.9317 0.5731 0.6242 0.027 Uiso 1 1 calc R U . . .
C49 C 0.8421(3) 0.6372(2) 0.66217(9) 0.0253(8) Uani 1 1 d . . . . .
H49 H 0.8496 0.5967 0.6812 0.030 Uiso 1 1 calc R U . . .
C50 C 0.7839(3) 0.7098(2) 0.66837(9) 0.0251(8) Uani 1 1 d . . . . .
H50 H 0.7527 0.7195 0.6921 0.030 Uiso 1 1 calc R U . . .
C51 C 0.7691(3) 0.7698(2) 0.64081(9) 0.0181(7) Uani 1 1 d . . . . .
C52 C 0.9406(2) 0.6601(2) 0.56358(9) 0.0214(7) Uani 1 1 d . . . . .
H52 H 0.9228 0.7054 0.5454 0.026 Uiso 1 1 calc R U . . .
C53 C 1.0710(3) 0.6581(2) 0.56988(10) 0.0371(10) Uani 1 1 d . . . . .
H53A H 1.0962 0.7106 0.5813 0.056 Uiso 1 1 calc R U . . .
H53B H 1.1091 0.6508 0.5461 0.056 Uiso 1 1 calc R U . . .
H53C H 1.0911 0.6115 0.5863 0.056 Uiso 1 1 calc R U . . .
C54 C 0.8987(3) 0.5770(2) 0.54692(9) 0.0327(9) Uani 1 1 d . . . . .
H54A H 0.9203 0.5311 0.5635 0.049 Uiso 1 1 calc R U . . .
H54B H 0.9340 0.5685 0.5228 0.049 Uiso 1 1 calc R U . . .
H54C H 0.8152 0.5784 0.5439 0.049 Uiso 1 1 calc R U . . .
C55 C 0.7062(3) 0.8496(2) 0.65014(8) 0.0203(7) Uani 1 1 d . . . . .
H55 H 0.7180 0.8903 0.6296 0.024 Uiso 1 1 calc R U . . .
C56 C 0.5777(3) 0.8332(2) 0.65321(9) 0.0311(9) Uani 1 1 d . . . . .
H56A H 0.5482 0.8102 0.6298 0.047 Uiso 1 1 calc R U . . .
H56B H 0.5381 0.8856 0.6586 0.047 Uiso 1 1 calc R U . . .
H56C H 0.5644 0.7932 0.6732 0.047 Uiso 1 1 calc R U . . .
C57 C 0.7524(3) 0.8888(2) 0.68621(8) 0.0284(8) Uani 1 1 d . . . . .
H57A H 0.7290 0.8546 0.7072 0.043 Uiso 1 1 calc R U . . .
H57B H 0.7214 0.9452 0.6888 0.043 Uiso 1 1 calc R U . . .
H57C H 0.8362 0.8914 0.6855 0.043 Uiso 1 1 calc R U . . .
C58 C 0.9971(3) 0.8905(2) 0.61365(9) 0.0279(8) Uani 1 1 d . . . . .
H58A H 0.9529 0.9016 0.6359 0.042 Uiso 1 1 calc R U . . .
H58B H 1.0578 0.9324 0.6115 0.042 Uiso 1 1 calc R U . . .
H58C H 1.0314 0.8349 0.6153 0.042 Uiso 1 1 calc R U . . .
C59 C 0.9923(3) 0.8837(2) 0.53092(9) 0.0288(8) Uani 1 1 d . . . . .
H59A H 1.0355 0.8314 0.5329 0.043 Uiso 1 1 calc R U . . .
H59B H 1.0458 0.9307 0.5296 0.043 Uiso 1 1 calc R U . . .
H59C H 0.9439 0.8826 0.5086 0.043 Uiso 1 1 calc R U . . .
C60 C 0.8335(3) 1.0014(2) 0.57069(9) 0.0270(8) Uani 1 1 d . . . . .
H60A H 0.7893 1.0076 0.5476 0.040 Uiso 1 1 calc R U . . .
H60B H 0.8935 1.0441 0.5719 0.040 Uiso 1 1 calc R U . . .
H60C H 0.7824 1.0079 0.5917 0.040 Uiso 1 1 calc R U . . .

loop_
_atom_site_aniso_label
_atom_site_aniso_U_11
_atom_site_aniso_U_22
_atom_site_aniso_U_33
_atom_site_aniso_U_23
_atom_site_aniso_U_13
_atom_site_aniso_U_12
N1 0.0159(14) 0.0179(14) 0.0116(13) 0.0018(11) 0.0023(11) -0.0002(11)
N2 0.0141(14) 0.0177(15) 0.0175(14) -0.0006(11) 0.0016(11) 0.0041(11)
Si1 0.0158(5) 0.0219(5) 0.0168(5) -0.0014(4) 0.0024(4) 0.0021(4)
Si2 0.0168(5) 0.0208(5) 0.0250(5) 0.0022(4) 0.0022(4) -0.0003(4)
Cl1 0.0230(4) 0.0250(5) 0.0231(4) 0.0070(4) 0.0019(4) 0.0045(4)
Bi1 0.01357(6) 0.01800(7) 0.01359(6) -0.00136(5) 0.00116(5) 0.00020(5)
C1 0.0130(16) 0.0205(18) 0.0146(17) -0.0002(14) 0.0051(13) 0.0003(13)
C2 0.0182(18) 0.029(2) 0.0236(19) 0.0057(16) -0.0011(15) -0.0049(15)
C3 0.029(2) 0.037(2) 0.0178(19) 0.0072(16) 0.0005(15) 0.0027(17)
C4 0.037(2) 0.026(2) 0.028(2) 0.0097(17) 0.0110(18) 0.0005(17)
C5 0.031(2) 0.0204(19) 0.027(2) -0.0001(16) 0.0063(17) -0.0031(15)
C6 0.0120(16) 0.0190(18) 0.0206(18) -0.0018(14) 0.0026(13) 0.0014(13)
C7A 0.0163(17) 0.0254(19) 0.0263(19) -0.0007(14) -0.0004(14) -0.0050(14)
C8A 0.025(6) 0.054(10) 0.031(7) -0.009(6) 0.007(5) 0.004(5)
C9A 0.033(5) 0.041(7) 0.035(7) -0.016(5) 0.000(5) -0.002(5)
C7B 0.024(6) 0.051(6) 0.014(4) 0.006(4) -0.004(4) -0.006(5)
C8B 0.022(6) 0.073(13) 0.045(9) -0.020(8) -0.004(5) -0.002(5)
C9B 0.046(8) 0.029(6) 0.076(12) -0.004(7) -0.044(7) -0.001(5)
C10 0.048(2) 0.022(2) 0.025(2) -0.0036(16) -0.0084(18) -0.0029(17)
C11 0.0163(17) 0.0254(19) 0.0263(19) -0.0007(14) -0.0004(14) -0.0050(14)
C12 0.021(2) 0.042(3) 0.057(3) 0.004(2) -0.0046(18) -0.0066(17)
C13 0.0197(19) 0.041(2) 0.0243(19) 0.0011(17) 0.0058(15) 0.0047(16)
C14 0.0179(18) 0.027(2) 0.027(2) 0.0030(15) -0.0002(15) 0.0036(15)
C15 0.024(2) 0.027(2) 0.028(2) -0.0073(16) 0.0005(16) 0.0041(15)
C16 0.0110(16) 0.0203(18) 0.0191(17) -0.0023(14) 0.0004(13) 0.0015(13)
C17 0.0114(16) 0.0255(19) 0.0201(18) -0.0042(15) -0.0025(13) -0.0048(14)
C18 0.0209(19) 0.0211(19) 0.030(2) -0.0042(15) 0.0004(16) -0.0004(15)
C19 0.026(2) 0.032(2) 0.031(2) -0.0121(17) 0.0082(17) 0.0058(16)
C20 0.025(2) 0.046(3) 0.0211(19) 0.0003(18) 0.0066(16) 0.0043(18)
C21 0.0195(18) 0.035(2) 0.0167(18) 0.0004(15) 0.0032(14) 0.0028(15)
C22 0.0162(17) 0.0225(19) 0.0191(18) 0.0029(14) 0.0010(14) 0.0007(14)
C23 0.022(2) 0.034(2) 0.036(2) 0.0050(17) 0.0058(17) -0.0018(16)
C24 0.024(2) 0.035(2) 0.027(2) 0.0089(17) 0.0004(16) -0.0029(16)
C25 0.036(2) 0.053(3) 0.0157(19) 0.0083(18) 0.0097(17) 0.0167(19)
C26 0.045(3) 0.094(4) 0.019(2) -0.001(2) -0.0032(19) 0.023(2)
C27 0.059(3) 0.064(3) 0.031(2) 0.024(2) 0.023(2) 0.026(2)
C28 0.028(2) 0.022(2) 0.038(2) -0.0081(16) 0.0012(17) -0.0047(15)
C29 0.024(2) 0.030(2) 0.045(2) -0.0045(18) -0.0109(17) -0.0026(16)
C30 0.032(2) 0.032(2) 0.048(2) 0.0062(19) 0.0089(19) -0.0087(18)
N3 0.0135(13) 0.0182(15) 0.0161(14) -0.0006(11) -0.0022(11) -0.0026(11)
N4 0.0151(13) 0.0171(14) 0.0107(13) 0.0010(11) -0.0020(10) 0.0001(11)
Si3 0.0170(5) 0.0189(5) 0.0235(5) 0.0018(4) -0.0014(4) 0.0001(4)
Si4 0.0172(5) 0.0193(5) 0.0204(5) -0.0001(4) 0.0010(4) -0.0023(4)
Cl2 0.0285(5) 0.0302(5) 0.0183(4) 0.0044(4) 0.0036(4) -0.0012(4)
Bi2 0.01506(6) 0.01822(7) 0.01676(7) -0.00254(5) -0.00142(5) 0.00065(5)
C31 0.0133(16) 0.0195(18) 0.0215(18) -0.0022(14) -0.0018(14) 0.0020(13)
C32 0.0218(18) 0.0222(19) 0.0218(19) -0.0005(15) -0.0071(15) -0.0021(15)
C33 0.040(2) 0.032(2) 0.026(2) -0.0045(17) -0.0122(18) -0.0032(18)
C34 0.041(2) 0.026(2) 0.048(3) -0.0020(19) -0.012(2) -0.0151(18)
C35 0.031(2) 0.028(2) 0.034(2) 0.0053(17) -0.0015(17) -0.0073(17)
C36 0.0150(17) 0.0217(19) 0.029(2) 0.0016(15) -0.0034(15) -0.0002(14)
C37 0.033(2) 0.030(2) 0.0210(19) -0.0017(16) -0.0100(16) -0.0038(17)
C38 0.038(2) 0.051(3) 0.025(2) -0.0085(19) -0.0012(18) -0.005(2)
C39 0.045(3) 0.047(3) 0.030(2) -0.0012(19) -0.0137(19) -0.008(2)
C40 0.0222(19) 0.024(2) 0.0227(19) 0.0064(15) -0.0014(15) -0.0063(15)
C41 0.027(2) 0.043(3) 0.032(2) 0.0140(18) -0.0083(17) -0.0041(18)
C42 0.034(2) 0.046(3) 0.028(2) 0.0093(18) 0.0035(17) -0.0070(19)
C43 0.0213(19) 0.036(2) 0.044(2) 0.0030(18) 0.0059(17) 0.0010(17)
C44 0.032(2) 0.027(2) 0.039(2) 0.0021(17) -0.0096(17) 0.0060(17)
C45 0.0220(18) 0.025(2) 0.0260(19) -0.0019(15) 0.0029(15) -0.0004(15)
C46 0.0107(16) 0.0186(17) 0.0176(17) 0.0014(14) -0.0050(13) -0.0022(13)
C47 0.0118(16) 0.0195(18) 0.0236(18) -0.0017(15) -0.0074(14) -0.0047(13)
C48 0.0214(18) 0.0176(18) 0.029(2) 0.0010(15) -0.0062(15) 0.0012(14)
C49 0.033(2) 0.023(2) 0.0193(19) 0.0077(15) -0.0078(16) -0.0026(16)
C50 0.030(2) 0.025(2) 0.0200(19) 0.0011(15) -0.0017(15) -0.0050(16)
C51 0.0167(17) 0.0187(18) 0.0187(17) 0.0017(14) -0.0052(13) -0.0037(14)
C52 0.0171(18) 0.0224(19) 0.0247(19) -0.0025(15) 0.0009(14) 0.0053(14)
C53 0.023(2) 0.040(3) 0.049(2) -0.001(2) 0.0038(18) 0.0066(17)
C54 0.041(2) 0.028(2) 0.029(2) -0.0063(17) -0.0019(18) 0.0062(18)
C55 0.0213(18) 0.0241(19) 0.0154(17) 0.0011(14) -0.0009(14) -0.0003(14)
C56 0.030(2) 0.034(2) 0.029(2) -0.0033(17) -0.0012(17) 0.0006(17)
C57 0.027(2) 0.033(2) 0.025(2) -0.0078(16) -0.0018(16) 0.0019(16)
C58 0.0235(19) 0.030(2) 0.030(2) -0.0043(16) -0.0015(16) -0.0053(16)
C59 0.0207(19) 0.033(2) 0.033(2) 0.0012(17) 0.0023(16) -0.0048(16)
C60 0.029(2) 0.022(2) 0.030(2) -0.0001(16) -0.0013(16) -0.0071(15)

loop_
_atom_type_symbol
_atom_type_description
_atom_type_scat_dispersion_real
_atom_type_scat_dispersion_imag
_atom_type_scat_source
C C 0.0033 0.0016 'International Tables Vol C Tables 4.2.6.8 and 6.1.1.4'
H H 0.0000 0.0000 'International Tables Vol C Tables 4.2.6.8 and 6.1.1.4'
N N 0.0061 0.0033 'International Tables Vol C Tables 4.2.6.8 and 6.1.1.4'
Si Si 0.0817 0.0704 'International Tables Vol C Tables 4.2.6.8 and 6.1.1.4'
Cl Cl 0.1484 0.1585 'International Tables Vol C Tables 4.2.6.8 and 6.1.1.4'
Bi Bi -4.1077 10.2566 'International Tables Vol C Tables 4.2.6.8 and 6.1.1.4'

loop_
_geom_angle_atom_site_label_1
_geom_angle_atom_site_label_2
_geom_angle_atom_site_label_3
_geom_angle
C1 N1 Si1 118.13(18)
C1 N1 Bi1 108.80(17)
Si1 N1 Bi1 124.96(13)
C16 N2 Si2 117.87(19)
C16 N2 Bi1 107.64(18)
Si2 N2 Bi1 133.10(13)
N1 Si1 C15 111.75(13)
N1 Si1 C13 108.10(14)
C15 Si1 C13 108.45(15)
N1 Si1 C14 114.15(13)
C15 Si1 C14 107.37(15)
C13 Si1 C14 106.77(14)
N2 Si2 C28 109.75(13)
N2 Si2 C30 113.37(15)
C28 Si2 C30 108.15(17)
N2 Si2 C29 110.25(14)
C28 Si2 C29 110.51(16)
C30 Si2 C29 104.70(16)
N2 Bi1 N1 109.99(9)
N2 Bi1 Cl1 95.79(7)
N1 Bi1 Cl1 94.69(7)
C6 C1 C2 118.8(3)
C6 C1 N1 121.9(3)
C2 C1 N1 119.3(3)
C3 C2 C1 119.0(3)
C3 C2 C7B 118.5(5)
C1 C2 C7B 121.9(5)
C3 C2 C7A 119.0(5)
C1 C2 C7A 121.1(5)
C4 C3 C2 122.3(3)
C4 C3 H3 118.8
C2 C3 H3 118.8
C3 C4 C5 118.9(3)
C3 C4 H4 120.5
C5 C4 H4 120.5
C4 C5 C6 121.7(3)
C4 C5 H5 119.1
C6 C5 H5 119.1
C5 C6 C1 119.2(3)
C5 C6 C11 117.4(3)
C1 C6 C11 123.4(3)
C9A C7A C8A 107.9(7)
C9A C7A C2 115.5(8)
C8A C7A C2 108.8(10)
C9A C7A H7A 108.1
C8A C7A H7A 108.1
C2 C7A H7A 108.1
C7A C8A H8A 109.5
C7A C8A H8B 109.5
H8A C8A H8B 109.5
C7A C8A H8C 109.5
H8A C8A H8C 109.5
H8B C8A H8C 109.5
C7A C9A H9A 109.5
C7A C9A H9B 109.5
H9A C9A H9B 109.5
C7A C9A H9C 109.5
H9A C9A H9C 109.5
H9B C9A H9C 109.5
C9B C7B C2 108.4(8)
C9B C7B C8B 109.7(7)
C2 C7B C8B 114.1(10)
C9B C7B H7B 108.2
C2 C7B H7B 108.2
C8B C7B H7B 108.2
C7B C8B H8D 109.5
C7B C8B H8E 109.5
H8D C8B H8E 109.5
C7B C8B H8F 109.5
H8D C8B H8F 109.5
H8E C8B H8F 109.5
C7B C9B H9D 109.5
C7B C9B H9E 109.5
H9D C9B H9E 109.5
C7B C9B H9F 109.5
H9D C9B H9F 109.5
H9E C9B H9F 109.5
C11 C10 H10A 109.5
C11 C10 H10B 109.5
H10A C10 H10B 109.5
C11 C10 H10C 109.5
H10A C10 H10C 109.5
H10B C10 H10C 109.5
C6 C11 C10 112.4(3)
C6 C11 C12 111.9(3)
C10 C11 C12 109.8(3)
C6 C11 H11 107.5
C10 C11 H11 107.5
C12 C11 H11 107.5
C11 C12 H12A 109.5
C11 C12 H12B 109.5
H12A C12 H12B 109.5
C11 C12 H12C 109.5
H12A C12 H12C 109.5
H12B C12 H12C 109.5
Si1 C13 H13A 109.5
Si1 C13 H13B 109.5
H13A C13 H13B 109.5
Si1 C13 H13C 109.5
H13A C13 H13C 109.5
H13B C13 H13C 109.5
Si1 C14 H14A 109.5
Si1 C14 H14B 109.5
H14A C14 H14B 109.5
Si1 C14 H14C 109.5
H14A C14 H14C 109.5
H14B C14 H14C 109.5
Si1 C15 H15A 109.5
Si1 C15 H15B 109.5
H15A C15 H15B 109.5
Si1 C15 H15C 109.5
H15A C15 H15C 109.5
H15B C15 H15C 109.5
C17 C16 C21 119.9(3)
C17 C16 N2 119.4(3)
C21 C16 N2 120.7(3)
C18 C17 C16 119.0(3)
C18 C17 C22 119.5(3)
C16 C17 C22 121.4(3)
C19 C18 C17 121.0(3)
C19 C18 H18 119.5
C17 C18 H18 119.5
C18 C19 C20 119.5(3)
C18 C19 H19 120.2
C20 C19 H19 120.2
C19 C20 C21 122.4(3)
C19 C20 H20 118.8
C21 C20 H20 118.8
C20 C21 C16 118.1(3)
C20 C21 C25 118.6(3)
C16 C21 C25 123.2(3)
C17 C22 C24 113.4(2)
C17 C22 C23 109.6(3)
C24 C22 C23 109.6(3)
C17 C22 H22 108.0
C24 C22 H22 108.0
C23 C22 H22 108.0
C22 C23 H23A 109.5
C22 C23 H23B 109.5
H23A C23 H23B 109.5
C22 C23 H23C 109.5
H23A C23 H23C 109.5
H23B C23 H23C 109.5
C22 C24 H24A 109.5
C22 C24 H24B 109.5
H24A C24 H24B 109.5
C22 C24 H24C 109.5
H24A C24 H24C 109.5
H24B C24 H24C 109.5
C21 C25 C26 110.0(3)
C21 C25 C27 113.6(3)
C26 C25 C27 108.9(3)
C21 C25 H25 108.1
C26 C25 H25 108.1
C27 C25 H25 108.1
C25 C26 H26A 109.5
C25 C26 H26B 109.5
H26A C26 H26B 109.5
C25 C26 H26C 109.5
H26A C26 H26C 109.5
H26B C26 H26C 109.5
C25 C27 H27A 109.5
C25 C27 H27B 109.5
H27A C27 H27B 109.5
C25 C27 H27C 109.5
H27A C27 H27C 109.5
H27B C27 H27C 109.5
Si2 C28 H28A 109.5
Si2 C28 H28B 109.5
H28A C28 H28B 109.5
Si2 C28 H28C 109.5
H28A C28 H28C 109.5
H28B C28 H28C 109.5
Si2 C29 H29A 109.5
Si2 C29 H29B 109.5
H29A C29 H29B 109.5
Si2 C29 H29C 109.5
H29A C29 H29C 109.5
H29B C29 H29C 109.5
Si2 C30 H30A 109.5
Si2 C30 H30B 109.5
H30A C30 H30B 109.5
Si2 C30 H30C 109.5
H30A C30 H30C 109.5
H30B C30 H30C 109.5
C31 N3 Si3 117.58(19)
C31 N3 Bi2 108.71(18)
Si3 N3 Bi2 130.77(13)
C46 N4 Si4 118.40(19)
C46 N4 Bi2 108.44(18)
Si4 N4 Bi2 126.76(12)
N3 Si3 C45 109.73(14)
N3 Si3 C44 112.23(14)
C45 Si3 C44 108.85(16)
N3 Si3 C43 110.64(15)
C45 Si3 C43 110.30(16)
C44 Si3 C43 104.99(16)
N4 Si4 C60 112.39(13)
N4 Si4 C59 113.27(14)
C60 Si4 C59 108.53(16)
N4 Si4 C58 107.10(14)
C60 Si4 C58 108.32(15)
C59 Si4 C58 106.97(15)
N3 Bi2 N4 110.99(9)
N3 Bi2 Cl2 96.72(7)
N4 Bi2 Cl2 94.19(7)
C36 C31 C32 120.1(3)
C36 C31 N3 118.7(3)
C32 C31 N3 121.2(3)
C33 C32 C31 117.9(3)
C33 C32 C37 118.6(3)
C31 C32 C37 123.3(3)
C34 C33 C32 122.2(3)
C34 C33 H33 118.9
C32 C33 H33 118.9
C35 C34 C33 119.3(3)
C35 C34 H34 120.4
C33 C34 H34 120.4
C34 C35 C36 122.1(3)
C34 C35 H35 119.0
C36 C35 H35 119.0
C35 C36 C31 118.3(3)
C35 C36 C40 119.8(3)
C31 C36 C40 121.8(3)
C32 C37 C39 114.0(3)
C32 C37 C38 110.5(3)
C39 C37 C38 108.1(3)
C32 C37 H37 108.0
C39 C37 H37 108.0
C38 C37 H37 108.0
C37 C38 H38A 109.5
C37 C38 H38B 109.5
H38A C38 H38B 109.5
C37 C38 H38C 109.5
H38A C38 H38C 109.5
H38B C38 H38C 109.5
C37 C39 H39A 109.5
C37 C39 H39B 109.5
H39A C39 H39B 109.5
C37 C39 H39C 109.5
H39A C39 H39C 109.5
H39B C39 H39C 109.5
C36 C40 C42 114.5(3)
C36 C40 C41 109.0(3)
C42 C40 C41 109.8(3)
C36 C40 H40 107.8
C42 C40 H40 107.8
C41 C40 H40 107.8
C40 C41 H41A 109.5
C40 C41 H41B 109.5
H41A C41 H41B 109.5
C40 C41 H41C 109.5
H41A C41 H41C 109.5
H41B C41 H41C 109.5
C40 C42 H42A 109.5
C40 C42 H42B 109.5
H42A C42 H42B 109.5
C40 C42 H42C 109.5
H42A C42 H42C 109.5
H42B C42 H42C 109.5
Si3 C43 H43A 109.5
Si3 C43 H43B 109.5
H43A C43 H43B 109.5
Si3 C43 H43C 109.5
H43A C43 H43C 109.5
H43B C43 H43C 109.5
Si3 C44 H44A 109.5
Si3 C44 H44B 109.5
H44A C44 H44B 109.5
Si3 C44 H44C 109.5
H44A C44 H44C 109.5
H44B C44 H44C 109.5
Si3 C45 H45A 109.5
Si3 C45 H45B 109.5
H45A C45 H45B 109.5
Si3 C45 H45C 109.5
H45A C45 H45C 109.5
H45B C45 H45C 109.5
C47 C46 C51 119.7(3)
C47 C46 N4 121.7(3)
C51 C46 N4 118.6(3)
C48 C47 C46 118.6(3)
C48 C47 C52 117.0(3)
C46 C47 C52 124.3(3)
C49 C48 C47 121.7(3)
C49 C48 H48 119.1
C47 C48 H48 119.1
C50 C49 C48 119.7(3)
C50 C49 H49 120.2
C48 C49 H49 120.2
C49 C50 C51 121.8(3)
C49 C50 H50 119.1
C51 C50 H50 119.1
C50 C51 C46 118.6(3)
C50 C51 C55 118.6(3)
C46 C51 C55 122.8(3)
C47 C52 C53 110.9(3)
C47 C52 C54 111.5(3)
C53 C52 C54 110.3(3)
C47 C52 H52 108.0
C53 C52 H52 108.0
C54 C52 H52 108.0
C52 C53 H53A 109.5
C52 C53 H53B 109.5
H53A C53 H53B 109.5
C52 C53 H53C 109.5
H53A C53 H53C 109.5
H53B C53 H53C 109.5
C52 C54 H54A 109.5
C52 C54 H54B 109.5
H54A C54 H54B 109.5
C52 C54 H54C 109.5
H54A C54 H54C 109.5
H54B C54 H54C 109.5
C51 C55 C56 110.5(3)
C51 C55 C57 111.7(3)
C56 C55 C57 109.9(3)
C51 C55 H55 108.2
C56 C55 H55 108.2
C57 C55 H55 108.2
C55 C56 H56A 109.5
C55 C56 H56B 109.5
H56A C56 H56B 109.5
C55 C56 H56C 109.5
H56A C56 H56C 109.5
H56B C56 H56C 109.5
C55 C57 H57A 109.5
C55 C57 H57B 109.5
H57A C57 H57B 109.5
C55 C57 H57C 109.5
H57A C57 H57C 109.5
H57B C57 H57C 109.5
Si4 C58 H58A 109.5
Si4 C58 H58B 109.5
H58A C58 H58B 109.5
Si4 C58 H58C 109.5
H58A C58 H58C 109.5
H58B C58 H58C 109.5
Si4 C59 H59A 109.5
Si4 C59 H59B 109.5
H59A C59 H59B 109.5
Si4 C59 H59C 109.5
H59A C59 H59C 109.5
H59B C59 H59C 109.5
Si4 C60 H60A 109.5
Si4 C60 H60B 109.5
H60A C60 H60B 109.5
Si4 C60 H60C 109.5
H60A C60 H60C 109.5
H60B C60 H60C 109.5

loop_
_geom_bond_atom_site_label_1
_geom_bond_atom_site_label_2
_geom_bond_distance
N1 C1 1.447(4)
N1 Si1 1.761(3)
N1 Bi1 2.172(2)
N2 C16 1.450(4)
N2 Si2 1.747(3)
N2 Bi1 2.151(2)
Si1 C15 1.857(3)
Si1 C13 1.869(3)
Si1 C14 1.874(3)
Si2 C28 1.852(3)
Si2 C30 1.858(3)
Si2 C29 1.864(3)
Cl1 Bi1 2.4847(8)
C1 C6 1.415(4)
C1 C2 1.421(4)
C2 C3 1.382(4)
C2 C7B 1.517(7)
C2 C7A 1.546(7)
C3 C4 1.373(5)
C3 H3 0.9500
C4 C5 1.377(4)
C4 H4 0.9500
C5 C6 1.391(4)
C5 H5 0.9500
C6 C11 1.525(4)
C7A C9A 1.521(9)
C7A C8A 1.539(9)
C7A H7A 1.0000
C8A H8A 0.9800
C8A H8B 0.9800
C8A H8C 0.9800
C9A H9A 0.9800
C9A H9B 0.9800
C9A H9C 0.9800
C7B C9B 1.510(9)
C7B C8B 1.535(9)
C7B H7B 1.0000
C8B H8D 0.9800
C8B H8E 0.9800
C8B H8F 0.9800
C9B H9D 0.9800
C9B H9E 0.9800
C9B H9F 0.9800
C10 C11 1.526(4)
C10 H10A 0.9800
C10 H10B 0.9800
C10 H10C 0.9800
C11 C12 1.538(4)
C11 H11 1.0000
C12 H12A 0.9800
C12 H12B 0.9800
C12 H12C 0.9800
C13 H13A 0.9800
C13 H13B 0.9800
C13 H13C 0.9800
C14 H14A 0.9800
C14 H14B 0.9800
C14 H14C 0.9800
C15 H15A 0.9800
C15 H15B 0.9800
C15 H15C 0.9800
C16 C17 1.413(4)
C16 C21 1.415(4)
C17 C18 1.395(4)
C17 C22 1.517(4)
C18 C19 1.376(4)
C18 H18 0.9500
C19 C20 1.377(5)
C19 H19 0.9500
C20 C21 1.382(4)
C20 H20 0.9500
C21 C25 1.520(5)
C22 C24 1.527(4)
C22 C23 1.529(4)
C22 H22 1.0000
C23 H23A 0.9800
C23 H23B 0.9800
C23 H23C 0.9800
C24 H24A 0.9800
C24 H24B 0.9800
C24 H24C 0.9800
C25 C26 1.535(5)
C25 C27 1.542(5)
C25 H25 1.0000
C26 H26A 0.9800
C26 H26B 0.9800
C26 H26C 0.9800
C27 H27A 0.9800
C27 H27B 0.9800
C27 H27C 0.9800
C28 H28A 0.9800
C28 H28B 0.9800
C28 H28C 0.9800
C29 H29A 0.9800
C29 H29B 0.9800
C29 H29C 0.9800
C30 H30A 0.9800
C30 H30B 0.9800
C30 H30C 0.9800
N3 C31 1.454(4)
N3 Si3 1.751(3)
N3 Bi2 2.150(2)
N4 C46 1.446(4)
N4 Si4 1.758(3)
N4 Bi2 2.168(2)
Si3 C45 1.851(3)
Si3 C44 1.855(3)
Si3 C43 1.857(3)
Si4 C60 1.863(3)
Si4 C59 1.864(3)
Si4 C58 1.864(3)
Cl2 Bi2 2.4911(8)
C31 C36 1.412(4)
C31 C32 1.419(4)
C32 C33 1.396(5)
C32 C37 1.509(4)
C33 C34 1.371(5)
C33 H33 0.9500
C34 C35 1.369(5)
C34 H34 0.9500
C35 C36 1.396(5)
C35 H35 0.9500
C36 C40 1.509(4)
C37 C39 1.530(5)
C37 C38 1.541(5)
C37 H37 1.0000
C38 H38A 0.9800
C38 H38B 0.9800
C38 H38C 0.9800
C39 H39A 0.9800
C39 H39B 0.9800
C39 H39C 0.9800
C40 C42 1.536(4)
C40 C41 1.537(4)
C40 H40 1.0000
C41 H41A 0.9800
C41 H41B 0.9800
C41 H41C 0.9800
C42 H42A 0.9800
C42 H42B 0.9800
C42 H42C 0.9800
C43 H43A 0.9800
C43 H43B 0.9800
C43 H43C 0.9800
C44 H44A 0.9800
C44 H44B 0.9800
C44 H44C 0.9800
C45 H45A 0.9800
C45 H45B 0.9800
C45 H45C 0.9800
C46 C47 1.416(4)
C46 C51 1.420(4)
C47 C48 1.391(4)
C47 C52 1.526(4)
C48 C49 1.380(4)
C48 H48 0.9500
C49 C50 1.367(4)
C49 H49 0.9500
C50 C51 1.395(4)
C50 H50 0.9500
C51 C55 1.515(4)
C52 C53 1.536(4)
C52 C54 1.539(4)
C52 H52 1.0000
C53 H53A 0.9800
C53 H53B 0.9800
C53 H53C 0.9800
C54 H54A 0.9800
C54 H54B 0.9800
C54 H54C 0.9800
C55 C56 1.529(4)
C55 C57 1.538(4)
C55 H55 1.0000
C56 H56A 0.9800
C56 H56B 0.9800
C56 H56C 0.9800
C57 H57A 0.9800
C57 H57B 0.9800
C57 H57C 0.9800
C58 H58A 0.9800
C58 H58B 0.9800
C58 H58C 0.9800
C59 H59A 0.9800
C59 H59B 0.9800
C59 H59C 0.9800
C60 H60A 0.9800
C60 H60B 0.9800
C60 H60C 0.9800

loop_
_geom_torsion_atom_site_label_1
_geom_torsion_atom_site_label_2
_geom_torsion_atom_site_label_3
_geom_torsion_atom_site_label_4
_geom_torsion
C1 N1 Si1 C15 -132.7(2)
Bi1 N1 Si1 C15 82.21(18)
C1 N1 Si1 C13 -13.5(3)
Bi1 N1 Si1 C13 -158.52(16)
C1 N1 Si1 C14 105.2(2)
Bi1 N1 Si1 C14 -39.9(2)
C16 N2 Si2 C28 177.0(2)
Bi1 N2 Si2 C28 -18.4(2)
C16 N2 Si2 C30 -62.0(3)
Bi1 N2 Si2 C30 102.7(2)
C16 N2 Si2 C29 55.0(3)
Bi1 N2 Si2 C29 -140.35(18)
Si1 N1 C1 C6 -81.5(3)
Bi1 N1 C1 C6 68.8(3)
Si1 N1 C1 C2 96.7(3)
Bi1 N1 C1 C2 -113.1(3)
C6 C1 C2 C3 -0.4(4)
N1 C1 C2 C3 -178.7(3)
C6 C1 C2 C7B -171.2(8)
N1 C1 C2 C7B 10.5(9)
C6 C1 C2 C7A 168.8(6)
N1 C1 C2 C7A -9.5(7)
C1 C2 C3 C4 0.6(5)
C7B C2 C3 C4 171.7(8)
C7A C2 C3 C4 -168.8(6)
C2 C3 C4 C5 -0.6(5)
C3 C4 C5 C6 0.3(5)
C4 C5 C6 C1 -0.2(5)
C4 C5 C6 C11 177.9(3)
C2 C1 C6 C5 0.2(4)
N1 C1 C6 C5 178.4(3)
C2 C1 C6 C11 -177.7(3)
N1 C1 C6 C11 0.5(4)
C3 C2 C7A C9A 52.0(13)
C1 C2 C7A C9A -117.2(10)
C7B C2 C7A C9A 145(3)
C3 C2 C7A C8A -69.6(11)
C1 C2 C7A C8A 121.2(8)
C7B C2 C7A C8A 23(2)
C3 C2 C7B C9B 89.8(13)
C1 C2 C7B C9B -99.4(8)
C7A C2 C7B C9B -7(2)
C3 C2 C7B C8B -32.8(15)
C1 C2 C7B C8B 138.0(10)
C7A C2 C7B C8B -129(3)
C5 C6 C11 C10 62.2(4)
C1 C6 C11 C10 -119.9(3)
C5 C6 C11 C12 -61.9(4)
C1 C6 C11 C12 116.0(3)
Si2 N2 C16 C17 -92.8(3)
Bi1 N2 C16 C17 98.9(3)
Si2 N2 C16 C21 87.3(3)
Bi1 N2 C16 C21 -80.9(3)
C21 C16 C17 C18 -4.0(4)
N2 C16 C17 C18 176.1(3)
C21 C16 C17 C22 172.2(3)
N2 C16 C17 C22 -7.7(4)
C16 C17 C18 C19 1.6(5)
C22 C17 C18 C19 -174.6(3)
C17 C18 C19 C20 0.7(5)
C18 C19 C20 C21 -0.5(5)
C19 C20 C21 C16 -1.8(5)
C19 C20 C21 C25 175.7(3)
C17 C16 C21 C20 4.1(5)
N2 C16 C21 C20 -176.1(3)
C17 C16 C21 C25 -173.4(3)
N2 C16 C21 C25 6.5(5)
C18 C17 C22 C24 -47.4(4)
C16 C17 C22 C24 136.5(3)
C18 C17 C22 C23 75.4(4)
C16 C17 C22 C23 -100.7(3)
C20 C21 C25 C26 -71.2(4)
C16 C21 C25 C26 106.2(4)
C20 C21 C25 C27 51.2(5)
C16 C21 C25 C27 -131.4(3)
C31 N3 Si3 C45 -179.0(2)
Bi2 N3 Si3 C45 -20.8(2)
C31 N3 Si3 C44 -57.8(3)
Bi2 N3 Si3 C44 100.4(2)
C31 N3 Si3 C43 59.1(3)
Bi2 N3 Si3 C43 -142.72(18)
C46 N4 Si4 C60 -129.1(2)
Bi2 N4 Si4 C60 82.43(18)
C46 N4 Si4 C59 107.5(2)
Bi2 N4 Si4 C59 -41.0(2)
C46 N4 Si4 C58 -10.2(2)
Bi2 N4 Si4 C58 -158.72(16)
Si3 N3 C31 C36 -92.9(3)
Bi2 N3 C31 C36 104.4(3)
Si3 N3 C31 C32 87.5(3)
Bi2 N3 C31 C32 -75.2(3)
C36 C31 C32 C33 3.8(5)
N3 C31 C32 C33 -176.5(3)
C36 C31 C32 C37 -171.3(3)
N3 C31 C32 C37 8.4(5)
C31 C32 C33 C34 -0.4(5)
C37 C32 C33 C34 174.9(3)
C32 C33 C34 C35 -2.2(6)
C33 C34 C35 C36 1.4(6)
C34 C35 C36 C31 1.9(5)
C34 C35 C36 C40 -174.0(3)
C32 C31 C36 C35 -4.5(5)
N3 C31 C36 C35 175.8(3)
C32 C31 C36 C40 171.3(3)
N3 C31 C36 C40 -8.4(4)
C33 C32 C37 C39 52.8(4)
C31 C32 C37 C39 -132.2(3)
C33 C32 C37 C38 -69.2(4)
C31 C32 C37 C38 105.8(4)
C35 C36 C40 C42 -44.1(4)
C31 C36 C40 C42 140.2(3)
C35 C36 C40 C41 79.3(4)
C31 C36 C40 C41 -96.4(4)
Si4 N4 C46 C47 -89.4(3)
Bi2 N4 C46 C47 64.4(3)
Si4 N4 C46 C51 89.9(3)
Bi2 N4 C46 C51 -116.3(2)
C51 C46 C47 C48 2.2(4)
N4 C46 C47 C48 -178.5(3)
C51 C46 C47 C52 -175.5(3)
N4 C46 C47 C52 3.9(4)
C46 C47 C48 C49 -0.6(5)
C52 C47 C48 C49 177.2(3)
C47 C48 C49 C50 -1.2(5)
C48 C49 C50 C51 1.5(5)
C49 C50 C51 C46 0.1(5)
C49 C50 C51 C55 -178.4(3)
C47 C46 C51 C50 -1.9(4)
N4 C46 C51 C50 178.7(3)
C47 C46 C51 C55 176.5(3)
N4 C46 C51 C55 -2.9(4)
C48 C47 C52 C53 -63.9(4)
C46 C47 C52 C53 113.8(3)
C48 C47 C52 C54 59.5(4)
C46 C47 C52 C54 -122.9(3)
C50 C51 C55 C56 -74.0(4)
C46 C51 C55 C56 107.6(3)
C50 C51 C55 C57 48.6(4)
C46 C51 C55 C57 -129.8(3)
